data_4075536
loop_
_publ_author_name
'Yamashita, Makoto'
'Takamiya, Ikuko'
'Jin, Koichiro'
'Nozaki, Kyoko'

_publ_section_title
;
 Syntheses and Structures of Bulky Monophosphine-Ligated Methylpalladium
 Complexes:&#x00A0; Application to Homo- and Copolymerization of
 Norbornene and/or Methoxycarbonylnorbornene
;
_journal_issue 19
_journal_name_full Organometallics
_journal_page_first 4588
_journal_paper_doi 10.1021/om060347w
_journal_volume 25
_journal_year 2006
_chemical_formula_sum 'C23 H24 F3 O3 P Pd S'
_chemical_formula_weight 574.85
_chemical_name_systematic
; 
 ? 
;
_space_group_IT_number 2
_symmetry_cell_setting triclinic
_symmetry_space_group_name_Hall '-P 1'
_symmetry_space_group_name_H-M 'P -1'
_atom_sites_solution_hydrogens geom
_atom_sites_solution_primary direct
_atom_sites_solution_secondary difmap
_audit_creation_method SHELXL-97
_cell_angle_alpha 67.835(11)
_cell_angle_beta 74.702(12)
_cell_angle_gamma 72.953(11)
_cell_formula_units_Z 2
_cell_length_a 9.727(2)
_cell_length_b 10.568(2)
_cell_length_c 13.079(3)
_cell_measurement_reflns_used 4036
_cell_measurement_temperature 120(2)
_cell_measurement_theta_max 27.4835
_cell_measurement_theta_min 3.0312
_cell_volume 1172.4(4)
_computing_cell_refinement 'RIGAKU CrystalClear'
_computing_data_collection 'RIGAKU CrystalClear'
_computing_data_reduction 'RIGAKU CrystalClear'
_computing_molecular_graphics ORTEP-III
_computing_structure_refinement 'SHELXL-97 (Sheldrick, 1997)'
_computing_structure_solution 'SHELXS-97 (Sheldrick, 1997)'
_diffrn_ambient_temperature 120(2)
_diffrn_detector_area_resol_mean 7.31
_diffrn_measured_fraction_theta_full 0.961
_diffrn_measured_fraction_theta_max 0.961
_diffrn_measurement_device_type 'RIGAKU/MSC Meacury CCD'
_diffrn_measurement_method 'omega scans'
_diffrn_radiation_monochromator graphite
_diffrn_radiation_source 'fine-focus sealed tube'
_diffrn_radiation_type MoK\a
_diffrn_radiation_wavelength 0.71070
_diffrn_reflns_av_R_equivalents 0.0117
_diffrn_reflns_av_sigmaI/netI 0.0191
_diffrn_reflns_limit_h_max 11
_diffrn_reflns_limit_h_min -10
_diffrn_reflns_limit_k_max 11
_diffrn_reflns_limit_k_min -12
_diffrn_reflns_limit_l_max 15
_diffrn_reflns_limit_l_min -15
_diffrn_reflns_number 7303
_diffrn_reflns_theta_full 25.00
_diffrn_reflns_theta_max 25.00
_diffrn_reflns_theta_min 3.03
_exptl_absorpt_coefficient_mu 0.995
_exptl_absorpt_correction_T_max 0.8258
_exptl_absorpt_correction_T_min 0.8258
_exptl_absorpt_correction_type multi-scan
_exptl_crystal_colour Colorless
_exptl_crystal_density_diffrn 1.628
_exptl_crystal_density_method 'not measured'
_exptl_crystal_description Prism
_exptl_crystal_F_000 580
_exptl_crystal_size_max 0.50
_exptl_crystal_size_mid 0.40
_exptl_crystal_size_min 0.30
_refine_diff_density_max 0.534
_refine_diff_density_min -0.353
_refine_diff_density_rms 0.059
_refine_ls_extinction_method none
_refine_ls_goodness_of_fit_ref 1.055
_refine_ls_hydrogen_treatment constr
_refine_ls_matrix_type full
_refine_ls_number_parameters 293
_refine_ls_number_reflns 3986
_refine_ls_number_restraints 0
_refine_ls_restrained_S_all 1.055
_refine_ls_R_factor_all 0.0211
_refine_ls_R_factor_gt 0.0202
_refine_ls_shift/su_max 0.001
_refine_ls_shift/su_mean 0.000
_refine_ls_structure_factor_coef Fsqd
_refine_ls_weighting_details 'calc w=1/[\s^2^(Fo^2^)+(0.0262P)^2^+0.9437P] where P=(Fo^2^+2Fc^2^)/3'
_refine_ls_weighting_scheme calc
_refine_ls_wR_factor_gt 0.0519
_refine_ls_wR_factor_ref 0.0524
_reflns_number_gt 3814
_reflns_number_total 3986
_reflns_threshold_expression >2sigma(I)
_cod_data_source_file om060347wsi20060418_103230.cif
_cod_data_source_block 2b
_cod_depositor_comments
;
The following automatic conversions were performed:

'_exptl_absorpt_correction_type' value 'Multi-scan' changed to
'multi-scan' according to
/home/saulius/struct/CIF-dictionaries/cif_core.dic dictionary named
'cif_core.dic' version 2.4.1 from 2010-06-29.

Automatic conversion script
Id: cif_fix_values 1715 2011-07-08 13:25:40Z adriana 
;
_cod_original_cell_volume 1172.4(5)
_cod_original_sg_symbol_H-M P-1
_cod_database_code 4075536

loop_
_symmetry_equiv_pos_as_xyz
'x, y, z'
'-x, -y, -z'

loop_
_atom_site_label
_atom_site_type_symbol
_atom_site_fract_x
_atom_site_fract_y
_atom_site_fract_z
_atom_site_U_iso_or_equiv
_atom_site_adp_type
_atom_site_occupancy
_atom_site_symmetry_multiplicity
_atom_site_calc_flag
_atom_site_refinement_flags
Pd1 Pd 0.731849(15) 0.805816(14) 0.568522(11) 0.01204(6) Uani 1 1 d .
C1 C 0.8922(2) 0.7143(2) 0.46913(17) 0.0226(5) Uani 1 1 d .
H1 H 0.8502 0.7004 0.4148 0.034 Uiso 1 1 calc R
H2 H 0.9418 0.6235 0.5150 0.034 Uiso 1 1 calc R
H3 H 0.9625 0.7744 0.4292 0.034 Uiso 1 1 calc R
P1 P 0.82621(5) 0.63763(5) 0.71070(4) 0.01141(11) Uani 1 1 d .
C2 C 1.0211(2) 0.6288(2) 0.69262(15) 0.0132(4) Uani 1 1 d .
C3 C 1.0736(2) 0.7505(2) 0.66548(17) 0.0167(4) Uani 1 1 d .
C4 C 1.2243(2) 0.7400(2) 0.63697(18) 0.0214(5) Uani 1 1 d .
H4 H 1.2617 0.8209 0.6190 0.026 Uiso 1 1 calc R
C5 C 1.3206(2) 0.6155(2) 0.63420(17) 0.0208(4) Uani 1 1 d .
H5 H 1.4226 0.6120 0.6135 0.025 Uiso 1 1 calc R
C6 C 1.2694(2) 0.4963(2) 0.66132(17) 0.0174(4) Uani 1 1 d .
H6 H 1.3355 0.4102 0.6604 0.021 Uiso 1 1 calc R
C7 C 1.1198(2) 0.5037(2) 0.68997(16) 0.0150(4) Uani 1 1 d .
H7 H 1.0841 0.4219 0.7081 0.018 Uiso 1 1 calc R
C8 C 0.9757(3) 0.8920(2) 0.6621(2) 0.0260(5) Uani 1 1 d .
H8 H 1.0353 0.9584 0.6501 0.039 Uiso 1 1 calc R
H9 H 0.9078 0.8838 0.7334 0.039 Uiso 1 1 calc R
H10 H 0.9204 0.9257 0.6008 0.039 Uiso 1 1 calc R
C9 C 0.7367(2) 0.6667(2) 0.84374(16) 0.0144(4) Uani 1 1 d .
C10 C 0.5869(2) 0.6671(2) 0.88070(16) 0.0145(4) Uani 1 1 d .
C11 C 0.5216(2) 0.6929(2) 0.98095(17) 0.0196(4) Uani 1 1 d .
H11 H 0.4206 0.6937 1.0070 0.023 Uiso 1 1 calc R
C12 C 0.5983(2) 0.7174(2) 1.04403(18) 0.0239(5) Uani 1 1 d .
H12 H 0.5501 0.7353 1.1121 0.029 Uiso 1 1 calc R
C13 C 0.7456(2) 0.7156(2) 1.00778(19) 0.0253(5) Uani 1 1 d .
H13 H 0.7993 0.7318 1.0510 0.030 Uiso 1 1 calc R
C14 C 0.8141(2) 0.6902(2) 0.90842(18) 0.0200(4) Uani 1 1 d .
H14 H 0.9155 0.6886 0.8837 0.024 Uiso 1 1 calc R
C15 C 0.4965(2) 0.6391(2) 0.81751(17) 0.0168(4) Uani 1 1 d .
H15 H 0.5117 0.6980 0.7387 0.025 Uiso 1 1 calc R
H16 H 0.3930 0.6609 0.8503 0.025 Uiso 1 1 calc R
H17 H 0.5258 0.5404 0.8224 0.025 Uiso 1 1 calc R
C16 C 0.8051(2) 0.4628(2) 0.72982(17) 0.0149(4) Uani 1 1 d .
C17 C 0.8358(2) 0.3451(2) 0.82457(18) 0.0189(4) Uani 1 1 d .
C18 C 0.8084(2) 0.2194(2) 0.8310(2) 0.0254(5) Uani 1 1 d .
H18 H 0.8312 0.1383 0.8932 0.030 Uiso 1 1 calc R
C19 C 0.7495(2) 0.2092(2) 0.7504(2) 0.0269(5) Uani 1 1 d .
H19 H 0.7314 0.1222 0.7579 0.032 Uiso 1 1 calc R
C20 C 0.7167(2) 0.3253(2) 0.65835(19) 0.0241(5) Uani 1 1 d .
H20 H 0.6751 0.3191 0.6029 0.029 Uiso 1 1 calc R
C21 C 0.7454(2) 0.4506(2) 0.64821(18) 0.0189(4) Uani 1 1 d .
H21 H 0.7242 0.5301 0.5846 0.023 Uiso 1 1 calc R
C22 C 0.8915(2) 0.3477(2) 0.92063(18) 0.0241(5) Uani 1 1 d .
H22 H 0.8100 0.3867 0.9704 0.036 Uiso 1 1 calc R
H23 H 0.9642 0.4059 0.8914 0.036 Uiso 1 1 calc R
H24 H 0.9365 0.2522 0.9626 0.036 Uiso 1 1 calc R
O1 O 0.65013(14) 0.96288(13) 0.41943(11) 0.0139(3) Uani 1 1 d .
S1 S 0.55315(5) 0.94454(5) 0.36042(4) 0.01285(11) Uani 1 1 d .
O2 O 0.51963(16) 0.80938(15) 0.40205(13) 0.0227(3) Uani 1 1 d .
O3 O 0.43233(15) 1.06358(15) 0.33480(11) 0.0194(3) Uani 1 1 d .
C23 C 0.6624(2) 0.9575(2) 0.22041(17) 0.0210(5) Uani 1 1 d .
F1 F 0.77238(15) 0.84596(14) 0.22497(11) 0.0325(3) Uani 1 1 d .
F2 F 0.71879(15) 1.07043(14) 0.17768(11) 0.0316(3) Uani 1 1 d .
F3 F 0.58085(16) 0.96390(15) 0.15123(11) 0.0359(3) Uani 1 1 d .

loop_
_atom_site_aniso_label
_atom_site_aniso_U_11
_atom_site_aniso_U_22
_atom_site_aniso_U_33
_atom_site_aniso_U_23
_atom_site_aniso_U_13
_atom_site_aniso_U_12
Pd1 0.01103(9) 0.01189(9) 0.01332(9) -0.00610(6) -0.00245(6) 0.00032(6)
C1 0.0225(11) 0.0252(11) 0.0160(10) -0.0100(9) 0.0004(9) 0.0020(9)
P1 0.0096(2) 0.0118(2) 0.0137(2) -0.00602(19) -0.00250(19) -0.00080(18)
C2 0.0123(9) 0.0159(10) 0.0130(9) -0.0053(8) -0.0035(7) -0.0035(8)
C3 0.0179(10) 0.0167(10) 0.0188(10) -0.0077(8) -0.0046(8) -0.0044(8)
C4 0.0225(11) 0.0226(11) 0.0261(11) -0.0095(9) -0.0047(9) -0.0122(9)
C5 0.0128(10) 0.0308(12) 0.0224(11) -0.0118(9) -0.0018(8) -0.0069(9)
C6 0.0127(10) 0.0193(10) 0.0199(10) -0.0088(8) -0.0041(8) 0.0011(8)
C7 0.0150(10) 0.0150(10) 0.0162(10) -0.0054(8) -0.0029(8) -0.0043(8)
C8 0.0259(12) 0.0158(11) 0.0389(13) -0.0118(10) -0.0052(10) -0.0049(9)
C9 0.0150(10) 0.0131(9) 0.0146(9) -0.0058(8) -0.0029(8) -0.0006(8)
C10 0.0141(9) 0.0118(9) 0.0152(10) -0.0028(8) -0.0032(8) -0.0011(7)
C11 0.0156(10) 0.0210(11) 0.0192(10) -0.0055(8) -0.0009(8) -0.0030(8)
C12 0.0246(11) 0.0328(12) 0.0156(10) -0.0132(9) -0.0020(9) -0.0023(9)
C13 0.0246(11) 0.0351(13) 0.0229(11) -0.0161(10) -0.0085(9) -0.0034(10)
C14 0.0159(10) 0.0264(11) 0.0209(10) -0.0115(9) -0.0053(8) -0.0022(8)
C15 0.0117(9) 0.0195(10) 0.0197(10) -0.0069(8) -0.0023(8) -0.0037(8)
C16 0.0087(9) 0.0153(10) 0.0213(10) -0.0096(8) 0.0012(8) -0.0022(7)
C17 0.0097(9) 0.0192(10) 0.0246(11) -0.0076(9) 0.0012(8) -0.0018(8)
C18 0.0188(11) 0.0177(11) 0.0325(12) -0.0065(9) 0.0047(9) -0.0041(9)
C19 0.0234(11) 0.0200(11) 0.0388(13) -0.0169(10) 0.0087(10) -0.0099(9)
C20 0.0187(11) 0.0301(12) 0.0312(12) -0.0204(10) 0.0036(9) -0.0098(9)
C21 0.0136(10) 0.0206(11) 0.0238(11) -0.0121(9) 0.0012(8) -0.0029(8)
C22 0.0189(11) 0.0225(11) 0.0251(11) 0.0011(9) -0.0068(9) -0.0053(9)
O1 0.0165(7) 0.0112(7) 0.0151(7) -0.0043(5) -0.0046(5) -0.0028(5)
S1 0.0138(2) 0.0110(2) 0.0135(2) -0.00566(18) -0.00219(18) -0.00020(18)
O2 0.0250(8) 0.0167(7) 0.0287(8) -0.0078(6) -0.0037(6) -0.0081(6)
O3 0.0191(7) 0.0195(7) 0.0165(7) -0.0087(6) -0.0054(6) 0.0063(6)
C23 0.0256(11) 0.0175(11) 0.0157(10) -0.0077(8) -0.0021(9) 0.0031(9)
F1 0.0334(8) 0.0269(7) 0.0233(7) -0.0116(6) 0.0005(6) 0.0130(6)
F2 0.0341(8) 0.0268(7) 0.0228(7) -0.0040(5) 0.0082(6) -0.0074(6)
F3 0.0449(9) 0.0434(8) 0.0227(7) -0.0198(6) -0.0134(6) 0.0045(7)

loop_
_atom_type_symbol
_atom_type_description
_atom_type_scat_dispersion_real
_atom_type_scat_dispersion_imag
_atom_type_scat_source
C C 0.0033 0.0016 'International Tables Vol C Tables 4.2.6.8 and 6.1.1.4'
H H 0.0000 0.0000 'International Tables Vol C Tables 4.2.6.8 and 6.1.1.4'
O O 0.0106 0.0060 'International Tables Vol C Tables 4.2.6.8 and 6.1.1.4'
F F 0.0171 0.0103 'International Tables Vol C Tables 4.2.6.8 and 6.1.1.4'
P P 0.1023 0.0942 'International Tables Vol C Tables 4.2.6.8 and 6.1.1.4'
S S 0.1246 0.1234 'International Tables Vol C Tables 4.2.6.8 and 6.1.1.4'
Pd Pd -0.9988 1.0072 'International Tables Vol C Tables 4.2.6.8 and 6.1.1.4'

loop_
_geom_angle_atom_site_label_1
_geom_angle_atom_site_label_2
_geom_angle_atom_site_label_3
_geom_angle
_geom_angle_site_symmetry_3
C1 Pd1 O1 89.46(7) .
C1 Pd1 P1 86.09(7) .
O1 Pd1 P1 175.49(4) .
C1 Pd1 O3 171.34(8) 2_676
O1 Pd1 O3 86.15(5) 2_676
P1 Pd1 O3 98.36(4) 2_676
Pd1 C1 H1 109.5 .
Pd1 C1 H2 109.5 .
H1 C1 H2 109.5 .
Pd1 C1 H3 109.5 .
H1 C1 H3 109.5 .
H2 C1 H3 109.5 .
C9 P1 C2 108.55(9) .
C9 P1 C16 104.46(9) .
C2 P1 C16 107.44(9) .
C9 P1 Pd1 111.33(7) .
C2 P1 Pd1 110.53(6) .
C16 P1 Pd1 114.20(7) .
C7 C2 C3 119.50(18) .
C7 C2 P1 118.94(15) .
C3 C2 P1 120.92(15) .
C4 C3 C2 117.97(18) .
C4 C3 C8 118.41(19) .
C2 C3 C8 123.59(18) .
C5 C4 C3 121.85(19) .
C5 C4 H4 119.1 .
C3 C4 H4 119.1 .
C6 C5 C4 120.24(19) .
C6 C5 H5 119.9 .
C4 C5 H5 119.9 .
C5 C6 C7 119.11(19) .
C5 C6 H6 120.4 .
C7 C6 H6 120.4 .
C6 C7 C2 121.32(19) .
C6 C7 H7 119.3 .
C2 C7 H7 119.3 .
C3 C8 H8 109.5 .
C3 C8 H9 109.5 .
H8 C8 H9 109.5 .
C3 C8 H10 109.5 .
H8 C8 H10 109.5 .
H9 C8 H10 109.5 .
C14 C9 C10 119.72(18) .
C14 C9 P1 120.96(15) .
C10 C9 P1 119.32(15) .
C11 C10 C9 117.76(19) .
C11 C10 C15 119.16(18) .
C9 C10 C15 123.07(17) .
C12 C11 C10 122.3(2) .
C12 C11 H11 118.9 .
C10 C11 H11 118.9 .
C11 C12 C13 119.7(2) .
C11 C12 H12 120.2 .
C13 C12 H12 120.2 .
C14 C13 C12 119.6(2) .
C14 C13 H13 120.2 .
C12 C13 H13 120.2 .
C13 C14 C9 121.0(2) .
C13 C14 H14 119.5 .
C9 C14 H14 119.5 .
C10 C15 H15 109.5 .
C10 C15 H16 109.5 .
H15 C15 H16 109.5 .
C10 C15 H17 109.5 .
H15 C15 H17 109.5 .
H16 C15 H17 109.5 .
C21 C16 C17 119.30(19) .
C21 C16 P1 116.91(15) .
C17 C16 P1 123.64(16) .
C18 C17 C16 117.8(2) .
C18 C17 C22 118.2(2) .
C16 C17 C22 124.04(19) .
C19 C18 C17 122.2(2) .
C19 C18 H18 118.9 .
C17 C18 H18 118.9 .
C18 C19 C20 120.1(2) .
C18 C19 H19 120.0 .
C20 C19 H19 120.0 .
C21 C20 C19 119.1(2) .
C21 C20 H20 120.4 .
C19 C20 H20 120.4 .
C20 C21 C16 121.5(2) .
C20 C21 H21 119.3 .
C16 C21 H21 119.3 .
C17 C22 H22 109.5 .
C17 C22 H23 109.5 .
H22 C22 H23 109.5 .
C17 C22 H24 109.5 .
H22 C22 H24 109.5 .
H23 C22 H24 109.5 .
S1 O1 Pd1 124.88(8) .
O2 S1 O3 116.59(9) .
O2 S1 O1 115.16(9) .
O3 S1 O1 112.93(8) .
O2 S1 C23 104.86(9) .
O3 S1 C23 101.51(9) .
O1 S1 C23 103.38(9) .
S1 O3 Pd1 135.15(9) 2_676
F3 C23 F2 108.30(17) .
F3 C23 F1 108.18(17) .
F2 C23 F1 107.85(18) .
F3 C23 S1 110.44(15) .
F2 C23 S1 111.41(14) .
F1 C23 S1 110.54(14) .

loop_
_geom_bond_atom_site_label_1
_geom_bond_atom_site_label_2
_geom_bond_distance
_geom_bond_site_symmetry_2
Pd1 C1 2.013(2) .
Pd1 O1 2.1889(14) .
Pd1 P1 2.2157(7) .
Pd1 O3 2.2391(14) 2_676
C1 H1 0.9800 .
C1 H2 0.9800 .
C1 H3 0.9800 .
P1 C9 1.824(2) .
P1 C2 1.826(2) .
P1 C16 1.834(2) .
C2 C7 1.395(3) .
C2 C3 1.409(3) .
C3 C4 1.396(3) .
C3 C8 1.511(3) .
C4 C5 1.380(3) .
C4 H4 0.9500 .
C5 C6 1.379(3) .
C5 H5 0.9500 .
C6 C7 1.390(3) .
C6 H6 0.9500 .
C7 H7 0.9500 .
C8 H8 0.9800 .
C8 H9 0.9800 .
C8 H10 0.9800 .
C9 C14 1.396(3) .
C9 C10 1.408(3) .
C10 C11 1.388(3) .
C10 C15 1.505(3) .
C11 C12 1.379(3) .
C11 H11 0.9500 .
C12 C13 1.382(3) .
C12 H12 0.9500 .
C13 C14 1.381(3) .
C13 H13 0.9500 .
C14 H14 0.9500 .
C15 H15 0.9800 .
C15 H16 0.9800 .
C15 H17 0.9800 .
C16 C21 1.403(3) .
C16 C17 1.410(3) .
C17 C18 1.398(3) .
C17 C22 1.506(3) .
C18 C19 1.376(3) .
C18 H18 0.9500 .
C19 C20 1.384(3) .
C19 H19 0.9500 .
C20 C21 1.383(3) .
C20 H20 0.9500 .
C21 H21 0.9500 .
C22 H22 0.9800 .
C22 H23 0.9800 .
C22 H24 0.9800 .
O1 S1 1.4585(15) .
S1 O2 1.4267(15) .
S1 O3 1.4487(14) .
S1 C23 1.836(2) .
O3 Pd1 2.2391(14) 2_676
C23 F3 1.324(3) .
C23 F2 1.325(3) .
C23 F1 1.334(2) .
